data_2213885
loop_
_publ_author_name
'Huilu Wu'
'Biao Qi'
'Weibing Lv'
'Peng Liu'
'Jigang Liu'

_publ_section_title
;
 Iodido[tris(1-methylbenzimidazol-2-ylmethyl)amine]zinc(II) perchlorate
 dimethylformamide hemisolvate
;
_journal_coeditor_code LH2386
_journal_issue 6
_journal_name_full 'Acta Crystallographica Section E'
_journal_page_first m1741
_journal_page_last m1741
_journal_paper_doi 10.1107/S1600536807024087
_journal_volume 63
_journal_year 2007
_chemical_formula_iupac '[Zn I (C27 H27 N7 )] Cl O4, 0.5C3 H7 N O'
_chemical_formula_moiety 'C27 H27 I N7 Zn +, Cl O4 - 0.5C3 H7 N O'
_chemical_formula_sum 'C28.5 H30.5 Cl I N7.5 O4.5 Zn'
_chemical_formula_weight 777.82
_chemical_name_systematic
;
Iodido[tris(1-methylbenzimidazol-2-ylmethyl)amine]zinc(II) perchlorate
dimethylformamide hemisolvate
;
_space_group_IT_number 2
_symmetry_cell_setting triclinic
_symmetry_space_group_name_Hall '-P 1'
_symmetry_space_group_name_H-M 'P -1'
_atom_sites_solution_hydrogens geom
_atom_sites_solution_primary direct
_atom_sites_solution_secondary difmap
_cell_angle_alpha 97.562(2)
_cell_angle_beta 112.766(2)
_cell_angle_gamma 114.420(2)
_cell_formula_units_Z 2
_cell_length_a 12.743(2)
_cell_length_b 14.399(3)
_cell_length_c 14.554(3)
_cell_measurement_reflns_used 3637
_cell_measurement_temperature 298(2)
_cell_measurement_theta_max 23.75
_cell_measurement_theta_min 2.169
_cell_volume 2102.6(7)
_computing_cell_refinement 'SAINT (Bruker, 2000)'
_computing_data_collection 'SMART (Bruker, 2000)'
_computing_data_reduction SAINT
_computing_molecular_graphics SHELXTL
_computing_publication_material SHELXTL
_computing_structure_refinement SHELXTL
_computing_structure_solution 'SHELXTL (Sheldrick, 1996)'
_diffrn_ambient_temperature 298(2)
_diffrn_measured_fraction_theta_full 0.976
_diffrn_measured_fraction_theta_max 0.976
_diffrn_measurement_device_type 'Bruker SMART CCD'
_diffrn_measurement_method '\f and \w scans'
_diffrn_radiation_monochromator graphite
_diffrn_radiation_source 'fine-focus sealed tube'
_diffrn_radiation_type MoK\a
_diffrn_radiation_wavelength 0.71073
_diffrn_reflns_av_R_equivalents 0.0197
_diffrn_reflns_av_sigmaI/netI 0.0522
_diffrn_reflns_limit_h_max 11
_diffrn_reflns_limit_h_min -15
_diffrn_reflns_limit_k_max 16
_diffrn_reflns_limit_k_min -17
_diffrn_reflns_limit_l_max 15
_diffrn_reflns_limit_l_min -17
_diffrn_reflns_number 10873
_diffrn_reflns_theta_full 25.01
_diffrn_reflns_theta_max 25.01
_diffrn_reflns_theta_min 1.87
_exptl_absorpt_coefficient_mu 1.418
_exptl_absorpt_correction_T_max 0.6078
_exptl_absorpt_correction_T_min 0.5374
_exptl_absorpt_correction_type multi-scan
_exptl_absorpt_process_details '(SADABS; Bruker, 2000)'
_exptl_crystal_colour colourless
_exptl_crystal_density_diffrn 1.229
_exptl_crystal_density_method 'not measured'
_exptl_crystal_description block
_exptl_crystal_F_000 780
_exptl_crystal_size_max 0.50
_exptl_crystal_size_mid 0.42
_exptl_crystal_size_min 0.39
_refine_diff_density_max 1.183
_refine_diff_density_min -0.558
_refine_ls_extinction_method none
_refine_ls_goodness_of_fit_ref 1.091
_refine_ls_hydrogen_treatment constr
_refine_ls_matrix_type full
_refine_ls_number_parameters 443
_refine_ls_number_reflns 7231
_refine_ls_number_restraints 251
_refine_ls_restrained_S_all 1.087
_refine_ls_R_factor_all 0.1167
_refine_ls_R_factor_gt 0.0685
_refine_ls_shift/su_max 0.000
_refine_ls_shift/su_mean 0.000
_refine_ls_structure_factor_coef Fsqd
_refine_ls_weighting_details 'calc w=1/[\s^2^(Fo^2^)+(0.1343P)^2^+1.7701P] where P=(Fo^2^+2Fc^2^)/3'
_refine_ls_weighting_scheme calc
_refine_ls_wR_factor_gt 0.1886
_refine_ls_wR_factor_ref 0.2445
_reflns_number_gt 4303
_reflns_number_total 7231
_reflns_threshold_expression I>2\s(I)
_cod_data_source_file lh2386.cif
_cod_data_source_block I
_cod_original_cell_volume 2102.7(7)
_cod_original_formula_sum 'C28.50 H30.50 Cl I N7.50 O4.50 Zn'
_cod_database_code 2213885
_cod_database_fobs_code 2213885

loop_
_symmetry_equiv_pos_as_xyz
'x, y, z'
'-x, -y, -z'

loop_
_atom_site_type_symbol
_atom_site_label
_atom_site_fract_x
_atom_site_fract_y
_atom_site_fract_z
_atom_site_U_iso_or_equiv
_atom_site_adp_type
_atom_site_calc_flag
_atom_site_refinement_flags
_atom_site_occupancy
_atom_site_disorder_assembly
_atom_site_disorder_group
Zn Zn1 0.17757(8) 0.33681(6) 0.18237(6) 0.0481(3) Uani d . 1 . .
I I1 0.01595(6) 0.30635(5) 0.25900(5) 0.0818(3) Uani d . 1 . .
Cl Cl1 0.3784(3) 0.2727(2) 0.8325(2) 0.0851(7) Uani d DU 1 . .
N N1 0.3298(5) 0.3651(4) 0.1122(4) 0.0413(12) Uani d . 1 . .
N N2 0.1770(6) 0.1913(5) 0.1515(5) 0.0513(14) Uani d . 1 . .
N N3 0.2031(7) 0.0727(5) 0.0621(6) 0.0651(18) Uani d . 1 . .
N N4 0.0976(6) 0.3644(5) 0.0429(5) 0.0544(15) Uani d . 1 . .
N N5 0.1150(8) 0.4303(5) -0.0832(5) 0.0645(18) Uani d . 1 . .
N N6 0.3567(6) 0.4701(5) 0.2979(5) 0.0512(14) Uani d . 1 . .
N N7 0.5753(6) 0.5621(5) 0.3815(5) 0.0620(17) Uani d . 1 . .
N N8 0.605(3) 0.132(2) 0.163(2) 0.185(8) Uani d PDU 0.50 . .
O O1 0.4358(8) 0.2947(6) 0.7669(6) 0.112(2) Uani d DU 1 A .
O O2 0.2766(19) 0.1658(11) 0.7939(17) 0.129(6) Uani d PDU 0.438(17) A 1
O O3 0.4796(17) 0.293(2) 0.9358(12) 0.121(5) Uani d PDU 0.438(17) A 1
O O4 0.338(2) 0.3502(16) 0.8425(17) 0.111(5) Uani d PDU 0.438(17) A 1
O O2' 0.344(2) 0.1694(10) 0.8390(15) 0.126(5) Uani d PDU 0.562(17) A 2
O O3' 0.4773(15) 0.3486(14) 0.9443(9) 0.127(5) Uani d PDU 0.562(17) A 2
O O4' 0.2711(15) 0.2913(17) 0.8095(13) 0.114(4) Uani d PDU 0.562(17) A 2
O O5 0.539(2) 0.2270(18) 0.2079(14) 0.150(6) Uani d PDU 0.50 . .
C C1 0.2863(9) 0.2584(6) 0.0460(7) 0.065(2) Uani d . 1 . .
H H1A 0.3614 0.2561 0.0463 0.077 Uiso calc R 1 . .
H H1B 0.2241 0.2435 -0.0266 0.077 Uiso calc R 1 . .
C C2 0.3133(8) 0.4366(6) 0.0547(7) 0.062(2) Uani d . 1 . .
H H2A 0.3392 0.4294 0.0008 0.074 Uiso calc R 1 . .
H H2B 0.3698 0.5114 0.1030 0.074 Uiso calc R 1 . .
C C3 0.4577(8) 0.4139(7) 0.2062(7) 0.065(2) Uani d . 1 . .
H H3A 0.5263 0.4582 0.1912 0.078 Uiso calc R 1 . .
H H3B 0.4735 0.3572 0.2258 0.078 Uiso calc R 1 . .
C C4 0.2216(7) 0.1737(6) 0.0867(6) 0.0548(18) Uani d . 1 . .
C C5 0.1431(8) 0.0209(6) 0.1158(7) 0.064(2) Uani d . 1 . .
C C6 0.1256(7) 0.0941(6) 0.1728(6) 0.058(2) Uani d . 1 . .
C C7 0.0668(9) 0.0654(7) 0.2332(7) 0.071(2) Uani d . 1 . .
H H7 0.0530 0.1132 0.2699 0.085 Uiso calc R 1 . .
C C8 0.0284(10) -0.0386(8) 0.2375(8) 0.086(3) Uani d . 1 . .
H H8 -0.0109 -0.0611 0.2787 0.104 Uiso calc R 1 . .
C C9 0.0480(12) -0.1097(8) 0.1807(10) 0.098(4) Uani d . 1 . .
H H9 0.0194 -0.1792 0.1846 0.118 Uiso calc R 1 . .
C C10 0.1049(10) -0.0841(7) 0.1219(10) 0.090(3) Uani d . 1 . .
H H10 0.1190 -0.1324 0.0864 0.108 Uiso calc R 1 . .
C C11 0.2406(11) 0.0263(8) -0.0060(8) 0.088(3) Uani d . 1 . .
H H11A 0.3264 0.0361 0.0365 0.133 Uiso calc R 1 . .
H H11B 0.2432 0.0621 -0.0570 0.133 Uiso calc R 1 . .
H H11C 0.1772 -0.0500 -0.0425 0.133 Uiso calc R 1 . .
C C12 0.1750(8) 0.4097(6) 0.0041(6) 0.0538(18) Uani d . 1 . .
C C13 -0.0117(11) 0.3958(7) -0.1021(7) 0.074(3) Uani d . 1 . .
C C14 -0.0247(8) 0.3530(6) -0.0231(6) 0.060(2) Uani d . 1 . .
C C15 -0.1424(9) 0.3112(7) -0.0193(7) 0.070(2) Uani d . 1 . .
H H15 -0.1516 0.2839 0.0333 0.084 Uiso calc R 1 . .
C C16 -0.2467(11) 0.3130(9) -0.1009(9) 0.095(3) Uani d . 1 . .
H H16 -0.3276 0.2856 -0.1021 0.114 Uiso calc R 1 . .
C C17 -0.2336(13) 0.3533(10) -0.1780(9) 0.095(3) Uani d . 1 . .
H H17 -0.3059 0.3514 -0.2308 0.114 Uiso calc R 1 . .
C C18 -0.1203(13) 0.3951(9) -0.1793(8) 0.092(3) Uani d . 1 . .
H H18 -0.1129 0.4240 -0.2314 0.111 Uiso calc R 1 . .
C C19 0.1741(12) 0.4828(9) -0.1429(8) 0.094(3) Uani d . 1 . .
H H19A 0.1449 0.5325 -0.1621 0.141 Uiso calc R 1 . .
H H19B 0.1480 0.4287 -0.2060 0.141 Uiso calc R 1 . .
H H19C 0.2686 0.5219 -0.1000 0.141 Uiso calc R 1 . .
C C20 0.4631(8) 0.4824(6) 0.2959(6) 0.0554(18) Uani d . 1 . .
C C21 0.5376(9) 0.6073(7) 0.4445(6) 0.062(2) Uani d . 1 . .
C C22 0.4016(8) 0.5502(6) 0.3924(6) 0.0543(18) Uani d . 1 . .
C C23 0.3320(9) 0.5747(7) 0.4340(6) 0.062(2) Uani d . 1 . .
H H23 0.2402 0.5367 0.3995 0.075 Uiso calc R 1 . .
C C24 0.4090(12) 0.6613(8) 0.5328(8) 0.083(3) Uani d . 1 . .
H H24 0.3660 0.6807 0.5637 0.100 Uiso calc R 1 . .
C C25 0.5447(12) 0.7178(9) 0.5846(8) 0.092(3) Uani d . 1 . .
H H25 0.5917 0.7746 0.6490 0.110 Uiso calc R 1 . .
C C26 0.6109(11) 0.6908(8) 0.5418(7) 0.085(3) Uani d . 1 . .
H H26 0.7027 0.7275 0.5770 0.102 Uiso calc R 1 . .
C C27 0.7098(9) 0.5979(9) 0.4038(9) 0.091(3) Uani d . 1 . .
H H27A 0.7384 0.6556 0.3769 0.136 Uiso calc R 1 . .
H H27B 0.7132 0.5381 0.3700 0.136 Uiso calc R 1 . .
H H27C 0.7667 0.6236 0.4791 0.136 Uiso calc R 1 . .
C C28 0.564(4) 0.158(3) 0.226(2) 0.198(9) Uani d PDU 0.50 . .
H H28 0.5561 0.1270 0.2766 0.238 Uiso calc PR 0.50 . .
C C29 0.630(4) 0.044(3) 0.183(3) 0.207(10) Uani d PDU 0.50 . .
H H29A 0.7233 0.0704 0.2147 0.310 Uiso calc PR 0.50 . .
H H29B 0.5847 -0.0151 0.1169 0.310 Uiso calc PR 0.50 . .
H H29C 0.5988 0.0180 0.2299 0.310 Uiso calc PR 0.50 . .
C C30 0.607(4) 0.150(3) 0.066(3) 0.205(10) Uani d PDU 0.50 . .
H H30A 0.6091 0.2173 0.0640 0.308 Uiso calc PR 0.50 . .
H H30B 0.5290 0.0913 0.0042 0.308 Uiso calc PR 0.50 . .
H H30C 0.6838 0.1537 0.0659 0.308 Uiso calc PR 0.50 . .

loop_
_atom_site_aniso_label
_atom_site_aniso_U_11
_atom_site_aniso_U_22
_atom_site_aniso_U_33
_atom_site_aniso_U_12
_atom_site_aniso_U_13
_atom_site_aniso_U_23
Zn1 0.0486(5) 0.0468(5) 0.0512(5) 0.0267(4) 0.0244(4) 0.0156(4)
I1 0.0762(5) 0.0963(5) 0.0871(5) 0.0451(4) 0.0503(4) 0.0340(4)
Cl1 0.0785(15) 0.0850(16) 0.1106(19) 0.0383(13) 0.0627(15) 0.0453(14)
N1 0.040(3) 0.032(3) 0.040(3) 0.015(2) 0.013(2) 0.008(2)
N2 0.051(3) 0.049(3) 0.056(4) 0.030(3) 0.024(3) 0.017(3)
N3 0.059(4) 0.052(4) 0.075(5) 0.032(3) 0.026(4) 0.004(3)
N4 0.059(4) 0.050(4) 0.053(4) 0.032(3) 0.023(3) 0.016(3)
N5 0.086(5) 0.058(4) 0.064(4) 0.044(4) 0.039(4) 0.028(3)
N6 0.052(4) 0.048(3) 0.052(4) 0.028(3) 0.022(3) 0.019(3)
N7 0.050(4) 0.064(4) 0.056(4) 0.025(3) 0.015(3) 0.024(3)
N8 0.165(12) 0.217(15) 0.128(11) 0.135(11) 0.018(10) -0.026(12)
O1 0.104(4) 0.131(5) 0.117(5) 0.051(4) 0.076(4) 0.048(4)
O2 0.103(7) 0.116(7) 0.136(8) 0.037(7) 0.047(7) 0.046(7)
O3 0.104(7) 0.127(8) 0.122(7) 0.042(7) 0.058(6) 0.065(7)
O4 0.107(7) 0.109(7) 0.124(7) 0.054(6) 0.065(6) 0.039(6)
O2' 0.120(7) 0.107(6) 0.134(7) 0.049(6) 0.050(6) 0.061(6)
O3' 0.110(6) 0.113(7) 0.124(7) 0.025(6) 0.059(6) 0.044(6)
O4' 0.101(7) 0.121(7) 0.125(7) 0.059(6) 0.056(6) 0.041(6)
O5 0.162(11) 0.178(13) 0.104(9) 0.143(10) 0.014(9) -0.002(9)
C1 0.073(5) 0.063(5) 0.072(5) 0.041(5) 0.043(5) 0.020(4)
C2 0.073(5) 0.053(4) 0.069(5) 0.032(4) 0.043(5) 0.026(4)
C3 0.054(5) 0.068(5) 0.079(6) 0.032(4) 0.038(4) 0.026(4)
C4 0.049(4) 0.052(4) 0.063(5) 0.029(4) 0.025(4) 0.016(4)
C5 0.049(4) 0.044(4) 0.072(5) 0.019(4) 0.014(4) 0.005(4)
C6 0.046(4) 0.044(4) 0.058(5) 0.018(4) 0.009(4) 0.013(4)
C7 0.074(6) 0.055(5) 0.064(5) 0.024(4) 0.027(5) 0.017(4)
C8 0.075(6) 0.060(6) 0.087(7) 0.015(5) 0.025(5) 0.030(5)
C9 0.107(9) 0.045(5) 0.113(9) 0.027(6) 0.039(7) 0.031(6)
C10 0.081(7) 0.050(6) 0.119(9) 0.034(5) 0.033(7) 0.024(6)
C11 0.092(7) 0.077(6) 0.091(7) 0.050(6) 0.040(6) 0.002(5)
C12 0.072(5) 0.042(4) 0.052(4) 0.032(4) 0.031(4) 0.016(3)
C13 0.105(8) 0.055(5) 0.058(5) 0.052(5) 0.025(5) 0.019(4)
C14 0.069(5) 0.045(4) 0.058(5) 0.036(4) 0.019(4) 0.008(4)
C15 0.066(5) 0.066(5) 0.080(6) 0.043(5) 0.028(5) 0.019(4)
C16 0.082(7) 0.083(7) 0.102(8) 0.056(6) 0.018(6) 0.016(6)
C17 0.100(8) 0.110(9) 0.093(8) 0.080(8) 0.031(7) 0.045(7)
C18 0.121(9) 0.096(8) 0.070(6) 0.081(8) 0.027(6) 0.027(5)
C19 0.122(9) 0.102(8) 0.085(7) 0.066(7) 0.056(7) 0.059(6)
C20 0.052(4) 0.053(4) 0.066(5) 0.031(4) 0.027(4) 0.028(4)
C21 0.070(6) 0.060(5) 0.049(5) 0.034(5) 0.020(4) 0.025(4)
C22 0.065(5) 0.053(4) 0.046(4) 0.035(4) 0.021(4) 0.023(3)
C23 0.069(5) 0.065(5) 0.048(4) 0.038(4) 0.022(4) 0.016(4)
C24 0.117(9) 0.082(7) 0.064(6) 0.058(7) 0.046(6) 0.030(5)
C25 0.100(8) 0.090(7) 0.050(5) 0.045(7) 0.013(6) 0.010(5)
C26 0.076(6) 0.082(7) 0.056(6) 0.031(6) 0.006(5) 0.023(5)
C27 0.056(5) 0.104(8) 0.093(7) 0.036(5) 0.022(5) 0.041(6)
C28 0.176(12) 0.224(15) 0.124(11) 0.121(12) 0.018(11) -0.030(12)
C29 0.186(13) 0.214(16) 0.143(13) 0.125(13) 0.012(12) -0.012(13)
C30 0.180(13) 0.219(16) 0.133(12) 0.108(13) 0.014(13) -0.002(13)

loop_
_atom_type_symbol
_atom_type_description
_atom_type_scat_dispersion_real
_atom_type_scat_dispersion_imag
_atom_type_scat_source
C C 0.0033 0.0016 'International Tables Vol C Tables 4.2.6.8 and 6.1.1.4'
H H 0.0000 0.0000 'International Tables Vol C Tables 4.2.6.8 and 6.1.1.4'
N N 0.0061 0.0033 'International Tables Vol C Tables 4.2.6.8 and 6.1.1.4'
O O 0.0106 0.0060 'International Tables Vol C Tables 4.2.6.8 and 6.1.1.4'
Zn Zn 0.2839 1.4301 'International Tables Vol C Tables 4.2.6.8 and 6.1.1.4'
Cl Cl 0.1484 0.1585 'International Tables Vol C Tables 4.2.6.8 and 6.1.1.4'
I I -0.4742 1.8119 'International Tables Vol C Tables 4.2.6.8 and 6.1.1.4'

loop_
_geom_angle_atom_site_label_1
_geom_angle_atom_site_label_2
_geom_angle_atom_site_label_3
_geom_angle
N4 Zn1 N6 112.9(2)
N4 Zn1 N2 110.7(2)
N6 Zn1 N2 115.2(2)
N4 Zn1 N1 73.9(2)
N6 Zn1 N1 74.2(2)
N2 Zn1 N1 74.6(2)
N4 Zn1 I1 106.57(19)
N6 Zn1 I1 105.53(17)
N2 Zn1 I1 105.19(17)
N1 Zn1 I1 179.50(13)
O2 Cl1 O2' 34.7(9)
O2 Cl1 O1 112.7(9)
O2' Cl1 O1 112.6(8)
O2 Cl1 O4' 81.0(10)
O2' Cl1 O4' 110.6(9)
O1 Cl1 O4' 115.5(7)
O2 Cl1 O4 113.4(10)
O2' Cl1 O4 138.0(10)
O1 Cl1 O4 105.5(8)
O4' Cl1 O4 32.9(8)
O2 Cl1 O3 108.3(10)
O2' Cl1 O3 76.0(10)
O1 Cl1 O3 108.1(9)
O4' Cl1 O3 127.4(11)
O4 Cl1 O3 108.6(10)
O2 Cl1 O3' 130.3(10)
O2' Cl1 O3' 104.4(8)
O1 Cl1 O3' 109.7(7)
O4' Cl1 O3' 103.1(9)
O4 Cl1 O3' 77.8(10)
O3 Cl1 O3' 31.9(10)
C2 N1 C1 114.2(6)
C2 N1 C3 114.5(6)
C1 N1 C3 113.6(6)
C2 N1 Zn1 103.2(4)
C1 N1 Zn1 105.8(4)
C3 N1 Zn1 103.9(4)
C4 N2 C6 106.1(6)
C4 N2 Zn1 117.3(5)
C6 N2 Zn1 136.1(5)
C4 N3 C5 106.7(7)
C4 N3 C11 127.5(8)
C5 N3 C11 125.8(7)
C12 N4 C14 106.4(7)
C12 N4 Zn1 118.0(5)
C14 N4 Zn1 135.4(6)
C12 N5 C13 106.6(7)
C12 N5 C19 126.8(8)
C13 N5 C19 126.5(8)
C20 N6 C22 105.5(6)
C20 N6 Zn1 117.7(5)
C22 N6 Zn1 136.2(5)
C20 N7 C21 106.3(7)
C20 N7 C27 127.6(8)
C21 N7 C27 126.1(8)
C28 N8 C29 108(3)
C28 N8 C30 138(3)
C29 N8 C30 113(3)
N1 C1 C4 110.0(6)
N1 C1 H1A 109.7
C4 C1 H1A 109.7
N1 C1 H1B 109.7
C4 C1 H1B 109.7
H1A C1 H1B 108.2
N1 C2 C12 110.2(6)
N1 C2 H2A 109.6
C12 C2 H2A 109.6
N1 C2 H2B 109.6
C12 C2 H2B 109.6
H2A C2 H2B 108.1
N1 C3 C20 110.3(6)
N1 C3 H3A 109.6
C20 C3 H3A 109.6
N1 C3 H3B 109.6
C20 C3 H3B 109.6
H3A C3 H3B 108.1
N2 C4 N3 112.8(7)
N2 C4 C1 123.0(7)
N3 C4 C1 124.2(7)
N3 C5 C6 107.7(7)
N3 C5 C10 131.2(9)
C6 C5 C10 121.1(10)
C7 C6 C5 121.3(8)
C7 C6 N2 131.9(8)
C5 C6 N2 106.7(7)
C6 C7 C8 116.8(9)
C6 C7 H7 121.6
C8 C7 H7 121.6
C7 C8 C9 120.8(10)
C7 C8 H8 119.6
C9 C8 H8 119.6
C10 C9 C8 123.7(9)
C10 C9 H9 118.2
C8 C9 H9 118.2
C9 C10 C5 116.2(10)
C9 C10 H10 121.9
C5 C10 H10 121.9
N3 C11 H11A 109.5
N3 C11 H11B 109.5
H11A C11 H11B 109.5
N3 C11 H11C 109.5
H11A C11 H11C 109.5
H11B C11 H11C 109.5
N4 C12 N5 113.1(7)
N4 C12 C2 121.8(7)
N5 C12 C2 125.1(7)
N5 C13 C18 134.0(10)
N5 C13 C14 107.0(7)
C18 C13 C14 119.0(11)
C15 C14 N4 131.5(8)
C15 C14 C13 121.6(8)
N4 C14 C13 106.9(8)
C14 C15 C16 115.4(10)
C14 C15 H15 122.3
C16 C15 H15 122.3
C17 C16 C15 122.6(11)
C17 C16 H16 118.7
C15 C16 H16 118.7
C18 C17 C16 121.4(10)
C18 C17 H17 119.3
C16 C17 H17 119.3
C17 C18 C13 120.0(11)
C17 C18 H18 120.0
C13 C18 H18 120.0
N5 C19 H19A 109.5
N5 C19 H19B 109.5
H19A C19 H19B 109.5
N5 C19 H19C 109.5
H19A C19 H19C 109.5
H19B C19 H19C 109.5
N6 C20 N7 113.4(7)
N6 C20 C3 122.3(7)
N7 C20 C3 124.3(7)
C22 C21 C26 121.8(9)
C22 C21 N7 106.5(7)
C26 C21 N7 131.7(9)
C21 C22 C23 121.3(7)
C21 C22 N6 108.3(7)
C23 C22 N6 130.4(7)
C22 C23 C24 115.9(9)
C22 C23 H23 122.0
C24 C23 H23 122.0
C25 C24 C23 122.5(10)
C25 C24 H24 118.7
C23 C24 H24 118.7
C26 C25 C24 120.2(10)
C26 C25 H25 119.9
C24 C25 H25 119.9
C25 C26 C21 118.3(10)
C25 C26 H26 120.8
C21 C26 H26 120.8
N7 C27 H27A 109.5
N7 C27 H27B 109.5
H27A C27 H27B 109.5
N7 C27 H27C 109.5
H27A C27 H27C 109.5
H27B C27 H27C 109.5
O5 C28 N8 109(3)
O5 C28 H28 125.4
N8 C28 H28 125.4
N8 C29 H29A 109.5
N8 C29 H29B 109.5
H29A C29 H29B 109.5
N8 C29 H29C 109.5
H29A C29 H29C 109.5
H29B C29 H29C 109.5
N8 C30 H30A 109.5
N8 C30 H30B 109.5
H30A C30 H30B 109.5
N8 C30 H30C 109.5
H30A C30 H30C 109.5
H30B C30 H30C 109.5

loop_
_geom_bond_atom_site_label_1
_geom_bond_atom_site_label_2
_geom_bond_distance
Zn1 N4 2.064(6)
Zn1 N6 2.069(6)
Zn1 N2 2.080(6)
Zn1 N1 2.442(5)
Zn1 I1 2.6148(10)
Cl1 O2 1.387(11)
Cl1 O2' 1.394(10)
Cl1 O1 1.406(6)
Cl1 O4' 1.423(10)
Cl1 O4 1.426(12)
Cl1 O3 1.442(12)
Cl1 O3' 1.495(11)
N1 C2 1.440(9)
N1 C1 1.445(9)
N1 C3 1.448(9)
N2 C4 1.322(9)
N2 C6 1.414(9)
N3 C4 1.347(9)
N3 C5 1.377(11)
N3 C11 1.455(11)
N4 C12 1.308(10)
N4 C14 1.403(10)
N5 C12 1.350(10)
N5 C13 1.374(12)
N5 C19 1.450(11)
N6 C20 1.306(10)
N6 C22 1.405(9)
N7 C20 1.343(10)
N7 C21 1.392(11)
N7 C27 1.450(11)
N8 C28 1.298(19)
N8 C29 1.473(19)
N8 C30 1.474(19)
O5 C28 1.197(19)
C1 C4 1.501(11)
C1 H1A 0.9700
C1 H1B 0.9700
C2 C12 1.468(11)
C2 H2A 0.9700
C2 H2B 0.9700
C3 C20 1.490(11)
C3 H3A 0.9700
C3 H3B 0.9700
C5 C6 1.398(11)
C5 C10 1.411(12)
C6 C7 1.362(12)
C7 C8 1.388(12)
C7 H7 0.9300
C8 C9 1.393(16)
C8 H8 0.9300
C9 C10 1.318(16)
C9 H9 0.9300
C10 H10 0.9300
C11 H11A 0.9600
C11 H11B 0.9600
C11 H11C 0.9600
C13 C18 1.400(14)
C13 C14 1.407(12)
C14 C15 1.393(12)
C15 C16 1.412(13)
C15 H15 0.9300
C16 C17 1.364(16)
C16 H16 0.9300
C17 C18 1.323(16)
C17 H17 0.9300
C18 H18 0.9300
C19 H19A 0.9600
C19 H19B 0.9600
C19 H19C 0.9600
C21 C22 1.377(11)
C21 C26 1.387(13)
C22 C23 1.377(11)
C23 C24 1.417(12)
C23 H23 0.9300
C24 C25 1.374(15)
C24 H24 0.9300
C25 C26 1.365(15)
C25 H25 0.9300
C26 H26 0.9300
C27 H27A 0.9600
C27 H27B 0.9600
C27 H27C 0.9600
C28 H28 0.9300
C29 H29A 0.9600
C29 H29B 0.9600
C29 H29C 0.9600
C30 H30A 0.9600
C30 H30B 0.9600
C30 H30C 0.9600
